data_4342273
loop_
_publ_author_name
'Lui, Melanie W.'
'Merten, Christian'
'Ferguson, Michael J.'
'McDonald, Robert'
'Xu, Yunjie'
'Rivard, Eric'

_publ_section_title
;
 Contrasting reactivities of silicon and germanium complexes supported by
 an N-heterocyclic guanidine ligand.
;
_journal_issue 4
_journal_name_full 'Inorganic chemistry'
_journal_page_first 2040
_journal_page_last 2049
_journal_paper_doi 10.1021/ic5029838
_journal_volume 54
_journal_year 2015
_chemical_formula_moiety 'C54 H72 Li2 N6'
_chemical_formula_sum 'C54 H72 Li2 N6'
_chemical_formula_weight 819.06
_chemical_name_systematic
; 
 ? 
;
_space_group_IT_number 14
_symmetry_cell_setting monoclinic
_symmetry_space_group_name_Hall '-P 2yn'
_symmetry_space_group_name_H-M 'P 1 21/n 1'
_atom_sites_solution_hydrogens geom
_atom_sites_solution_primary direct
_atom_sites_solution_secondary difmap
_audit_creation_method SHELXL-97
_cell_angle_alpha 90.00
_cell_angle_beta 94.2202(6)
_cell_angle_gamma 90.00
_cell_formula_units_Z 2
_cell_length_a 10.9982(2)
_cell_length_b 18.7313(2)
_cell_length_c 12.0421(2)
_cell_measurement_reflns_used 9856
_cell_measurement_temperature 173(2)
_cell_measurement_theta_max 69.44
_cell_measurement_theta_min 4.67
_cell_volume 2474.07(7)
_computing_cell_refinement 'Bruker SAINT'
_computing_data_collection 'Bruker APEX2'
_computing_data_reduction 'Bruker SAINT'
_computing_molecular_graphics 'Bruker SHELXTL'
_computing_publication_material 'Bruker SHELXTL'
_computing_structure_refinement 'SHELXL-97 (Sheldrick, 2008)'
_computing_structure_solution 'SHELXD (Schneider & Sheldrick, 2002)'
_diffrn_ambient_temperature 173(2)
_diffrn_measured_fraction_theta_full 0.995
_diffrn_measured_fraction_theta_max 0.995
_diffrn_measurement_device_type 'Bruker APEX-II CCD'
_diffrn_measurement_method '\w scans'
_diffrn_radiation_monochromator graphite
_diffrn_radiation_source 'fine-focus sealed tube'
_diffrn_radiation_type CuK\a
_diffrn_radiation_wavelength 1.54178
_diffrn_reflns_av_R_equivalents 0.0219
_diffrn_reflns_av_unetI/netI 0.0186
_diffrn_reflns_limit_h_max 13
_diffrn_reflns_limit_h_min -13
_diffrn_reflns_limit_k_max 22
_diffrn_reflns_limit_k_min -22
_diffrn_reflns_limit_l_max 14
_diffrn_reflns_limit_l_min -14
_diffrn_reflns_number 16759
_diffrn_reflns_theta_full 70.16
_diffrn_reflns_theta_max 70.16
_diffrn_reflns_theta_min 4.37
_diffrn_standards_number 0
_exptl_absorpt_coefficient_mu 0.481
_exptl_absorpt_correction_T_max 0.9526
_exptl_absorpt_correction_T_min 0.8279
_exptl_absorpt_correction_type integration
_exptl_absorpt_process_details 'SADABS (Sheldrick, 2008)'
_exptl_crystal_colour colourless
_exptl_crystal_density_diffrn 1.099
_exptl_crystal_density_method 'not measured'
_exptl_crystal_description prism
_exptl_crystal_F_000 888
_exptl_crystal_size_max 0.41
_exptl_crystal_size_mid 0.21
_exptl_crystal_size_min 0.10
_refine_diff_density_max 0.237
_refine_diff_density_min -0.229
_refine_diff_density_rms 0.032
_refine_ls_extinction_method none
_refine_ls_goodness_of_fit_ref 1.055
_refine_ls_hydrogen_treatment constr
_refine_ls_matrix_type full
_refine_ls_number_parameters 280
_refine_ls_number_reflns 4695
_refine_ls_number_restraints 0
_refine_ls_restrained_S_all 1.055
_refine_ls_R_factor_all 0.0436
_refine_ls_R_factor_gt 0.0402
_refine_ls_shift/su_max 0.000
_refine_ls_shift/su_mean 0.000
_refine_ls_structure_factor_coef Fsqd
_refine_ls_weighting_details 'calc w=1/[\s^2^(Fo^2^)+(0.0548P)^2^+0.5547P] where P=(Fo^2^+2Fc^2^)/3'
_refine_ls_weighting_scheme calc
_refine_ls_wR_factor_gt 0.1073
_refine_ls_wR_factor_ref 0.1103
_reflns_number_gt 4252
_reflns_number_total 4695
_reflns_threshold_expression I>2\s(I)
_cod_data_source_file ic5029838_si_002.cif
_cod_data_source_block riv12e0
_cod_depositor_comments
;
The following automatic conversions were performed:

'_symmetry_cell_setting' value 'Monoclinic' changed to 'monoclinic'
according to
/usr/data/users/saulius/crontab/automatic-downloads/rss-feeds/ACS/lib/dictionaries/cif_core.dic
dictionary named 'cif_core.dic' version 2.4.2 from 2011-04-26.

Automatic conversion script
Id: cif_fix_values 3008 2015-01-20 13:52:24Z robertas 

 Adding full bibliography for 4342273--4342281.cif.
;
_cod_original_sg_symbol_H-M 'P 21/n'
_cod_database_code 4342273

loop_
_symmetry_equiv_pos_as_xyz
'x, y, z'
'-x+1/2, y+1/2, -z+1/2'
'-x, -y, -z'
'x-1/2, -y-1/2, z-1/2'

loop_
_atom_site_label
_atom_site_type_symbol
_atom_site_fract_x
_atom_site_fract_y
_atom_site_fract_z
_atom_site_U_iso_or_equiv
_atom_site_adp_type
_atom_site_occupancy
_atom_site_symmetry_multiplicity
_atom_site_calc_flag
_atom_site_refinement_flags
N1 N 0.11214(8) 0.08396(5) 0.25118(7) 0.0279(2) Uani 1 1 d .
N2 N 0.13186(8) 0.17664(4) 0.14051(7) 0.0265(2) Uani 1 1 d .
N3 N 0.05053(9) 0.06612(5) 0.05745(8) 0.0344(2) Uani 1 1 d .
C1 C 0.09151(9) 0.10403(5) 0.13620(8) 0.0259(2) Uani 1 1 d .
C2 C 0.15785(10) 0.14011(6) 0.31582(9) 0.0338(2) Uani 1 1 d .
H2 H 0.1784 0.1389 0.3938 0.041 Uiso 1 1 calc R
C3 C 0.16808(10) 0.19650(6) 0.24915(9) 0.0341(3) Uani 1 1 d .
H3 H 0.1956 0.2426 0.2722 0.041 Uiso 1 1 calc R
C11 C 0.09729(10) 0.01078(5) 0.27769(8) 0.0294(2) Uani 1 1 d .
C12 C -0.02066(11) -0.01437(6) 0.29311(9) 0.0345(3) Uani 1 1 d .
C13 C -0.03732(14) -0.08806(7) 0.29956(11) 0.0476(3) Uani 1 1 d .
H13 H -0.1164 -0.1066 0.3083 0.057 Uiso 1 1 calc R
C14 C 0.05940(16) -0.13433(7) 0.29345(13) 0.0597(4) Uani 1 1 d .
H14 H 0.0462 -0.1844 0.2965 0.072 Uiso 1 1 calc R
C15 C 0.17520(15) -0.10827(7) 0.28292(13) 0.0567(4) Uani 1 1 d .
H15 H 0.2416 -0.1407 0.2827 0.068 Uiso 1 1 calc R
C16 C 0.19699(12) -0.03544(6) 0.27259(10) 0.0403(3) Uani 1 1 d .
C17 C -0.12685(11) 0.03614(7) 0.30372(10) 0.0393(3) Uani 1 1 d .
H17 H -0.0969 0.0858 0.2918 0.047 Uiso 1 1 calc R
C18 C -0.23219(15) 0.02214(12) 0.21727(15) 0.0767(6) Uani 1 1 d .
H18A H -0.2031 0.0257 0.1425 0.092 Uiso 1 1 calc R
H18B H -0.2965 0.0575 0.2255 0.092 Uiso 1 1 calc R
H18C H -0.2647 -0.0258 0.2282 0.092 Uiso 1 1 calc R
C19 C -0.17100(17) 0.03258(9) 0.41993(13) 0.0645(4) Uani 1 1 d .
H19A H -0.1028 0.0424 0.4748 0.077 Uiso 1 1 calc R
H19B H -0.2035 -0.0152 0.4330 0.077 Uiso 1 1 calc R
H19C H -0.2353 0.0682 0.4271 0.077 Uiso 1 1 calc R
C20 C 0.32403(12) -0.00782(8) 0.25506(12) 0.0498(3) Uani 1 1 d .
H20 H 0.3160 0.0439 0.2353 0.060 Uiso 1 1 calc R
C21 C 0.38073(17) -0.04500(11) 0.15905(16) 0.0730(5) Uani 1 1 d .
H21A H 0.3247 -0.0423 0.0921 0.088 Uiso 1 1 calc R
H21B H 0.3963 -0.0952 0.1783 0.088 Uiso 1 1 calc R
H21C H 0.4577 -0.0215 0.1450 0.088 Uiso 1 1 calc R
C22 C 0.40685(15) -0.01278(13) 0.36237(16) 0.0806(6) Uani 1 1 d .
H22A H 0.3688 0.0122 0.4223 0.097 Uiso 1 1 calc R
H22B H 0.4857 0.0093 0.3508 0.097 Uiso 1 1 calc R
H22C H 0.4192 -0.0630 0.3828 0.097 Uiso 1 1 calc R
C31 C 0.11454(10) 0.22327(5) 0.04700(9) 0.0286(2) Uani 1 1 d .
C32 C -0.00102(10) 0.25222(6) 0.02061(10) 0.0351(3) Uani 1 1 d .
C33 C -0.01792(12) 0.29466(7) -0.07445(11) 0.0460(3) Uani 1 1 d .
H33 H -0.0961 0.3143 -0.0946 0.055 Uiso 1 1 calc R
C34 C 0.07717(13) 0.30846(7) -0.13949(11) 0.0486(3) Uani 1 1 d .
H34 H 0.0639 0.3369 -0.2045 0.058 Uiso 1 1 calc R
C35 C 0.19161(12) 0.28118(7) -0.11071(11) 0.0438(3) Uani 1 1 d .
H35 H 0.2568 0.2921 -0.1554 0.053 Uiso 1 1 calc R
C36 C 0.21335(10) 0.23788(6) -0.01722(9) 0.0339(2) Uani 1 1 d .
C37 C -0.10650(11) 0.23858(7) 0.09228(11) 0.0426(3) Uani 1 1 d .
H37 H -0.0745 0.2107 0.1590 0.051 Uiso 1 1 calc R
C38 C -0.20502(13) 0.19411(10) 0.02996(16) 0.0652(4) Uani 1 1 d .
H38A H -0.1695 0.1494 0.0050 0.078 Uiso 1 1 calc R
H38B H -0.2396 0.2209 -0.0348 0.078 Uiso 1 1 calc R
H38C H -0.2695 0.1834 0.0795 0.078 Uiso 1 1 calc R
C39 C -0.15911(16) 0.30828(9) 0.13336(14) 0.0634(4) Uani 1 1 d .
H39A H -0.0949 0.3352 0.1757 0.076 Uiso 1 1 calc R
H39B H -0.2251 0.2977 0.1813 0.076 Uiso 1 1 calc R
H39C H -0.1912 0.3367 0.0694 0.076 Uiso 1 1 calc R
C40 C 0.33800(11) 0.20597(7) 0.01424(11) 0.0432(3) Uani 1 1 d .
H40 H 0.3503 0.2060 0.0973 0.052 Uiso 1 1 calc R
C41 C 0.34329(14) 0.12862(8) -0.02478(15) 0.0607(4) Uani 1 1 d .
H41A H 0.2767 0.1015 0.0048 0.073 Uiso 1 1 calc R
H41B H 0.4216 0.1075 0.0021 0.073 Uiso 1 1 calc R
H41C H 0.3351 0.1271 -0.1063 0.073 Uiso 1 1 calc R
C42 C 0.44255(12) 0.24854(9) -0.03062(14) 0.0593(4) Uani 1 1 d .
H42A H 0.4391 0.2981 -0.0048 0.071 Uiso 1 1 calc R
H42B H 0.4349 0.2476 -0.1122 0.071 Uiso 1 1 calc R
H42C H 0.5206 0.2272 -0.0036 0.071 Uiso 1 1 calc R
Li Li -0.0099(2) 0.03559(10) -0.08226(16) 0.0393(4) Uani 1 1 d .

loop_
_atom_site_aniso_label
_atom_site_aniso_U_11
_atom_site_aniso_U_22
_atom_site_aniso_U_33
_atom_site_aniso_U_23
_atom_site_aniso_U_13
_atom_site_aniso_U_12
N1 0.0350(5) 0.0245(4) 0.0240(4) -0.0017(3) 0.0004(3) -0.0034(3)
N2 0.0298(4) 0.0224(4) 0.0271(4) -0.0019(3) 0.0004(3) -0.0018(3)
N3 0.0481(6) 0.0270(5) 0.0275(5) -0.0024(4) -0.0009(4) -0.0063(4)
C1 0.0284(5) 0.0231(5) 0.0262(5) -0.0007(4) 0.0021(4) -0.0006(4)
C2 0.0421(6) 0.0321(6) 0.0264(5) -0.0049(4) -0.0029(4) -0.0053(5)
C3 0.0424(6) 0.0273(5) 0.0317(6) -0.0063(4) -0.0028(5) -0.0064(4)
C11 0.0399(6) 0.0257(5) 0.0225(5) -0.0006(4) 0.0014(4) -0.0013(4)
C12 0.0447(6) 0.0322(6) 0.0264(5) 0.0015(4) 0.0017(4) -0.0068(5)
C13 0.0655(8) 0.0349(6) 0.0431(7) 0.0025(5) 0.0088(6) -0.0153(6)
C14 0.0984(12) 0.0247(6) 0.0581(9) 0.0011(6) 0.0211(8) -0.0050(7)
C15 0.0798(10) 0.0323(7) 0.0603(9) 0.0032(6) 0.0209(8) 0.0169(7)
C16 0.0512(7) 0.0351(6) 0.0353(6) 0.0001(5) 0.0080(5) 0.0078(5)
C17 0.0374(6) 0.0411(6) 0.0398(6) 0.0053(5) 0.0045(5) -0.0057(5)
C18 0.0498(9) 0.1207(16) 0.0580(10) -0.0167(10) -0.0067(7) 0.0134(9)
C19 0.0845(11) 0.0663(10) 0.0444(8) 0.0025(7) 0.0168(8) 0.0211(8)
C20 0.0444(7) 0.0506(8) 0.0555(8) 0.0005(6) 0.0117(6) 0.0122(6)
C21 0.0673(10) 0.0814(12) 0.0738(11) -0.0107(9) 0.0291(9) 0.0103(9)
C22 0.0542(9) 0.1185(17) 0.0688(11) -0.0014(11) 0.0020(8) 0.0010(10)
C31 0.0341(5) 0.0225(5) 0.0289(5) -0.0014(4) 0.0015(4) -0.0026(4)
C32 0.0356(6) 0.0325(6) 0.0370(6) 0.0032(5) 0.0008(5) 0.0002(4)
C33 0.0448(7) 0.0463(7) 0.0461(7) 0.0126(6) -0.0030(5) 0.0042(5)
C34 0.0600(8) 0.0452(7) 0.0404(7) 0.0144(6) 0.0021(6) -0.0024(6)
C35 0.0529(7) 0.0403(6) 0.0397(7) 0.0040(5) 0.0132(5) -0.0080(5)
C36 0.0378(6) 0.0284(5) 0.0361(6) -0.0032(4) 0.0064(5) -0.0045(4)
C37 0.0331(6) 0.0487(7) 0.0462(7) 0.0122(6) 0.0038(5) 0.0085(5)
C38 0.0384(7) 0.0762(11) 0.0815(11) 0.0035(9) 0.0083(7) -0.0071(7)
C39 0.0691(10) 0.0653(10) 0.0580(9) 0.0069(8) 0.0204(8) 0.0209(8)
C40 0.0355(6) 0.0475(7) 0.0479(7) 0.0018(6) 0.0120(5) -0.0002(5)
C41 0.0565(8) 0.0468(8) 0.0825(11) 0.0019(7) 0.0304(8) 0.0104(7)
C42 0.0397(7) 0.0707(10) 0.0691(10) 0.0034(8) 0.0159(7) -0.0083(7)
Li 0.0591(12) 0.0303(9) 0.0279(9) -0.0008(8) -0.0021(8) -0.0071(8)

loop_
_atom_type_symbol
_atom_type_description
_atom_type_scat_dispersion_real
_atom_type_scat_dispersion_imag
_atom_type_scat_source
C C 0.0181 0.0091 'International Tables Vol C Tables 4.2.6.8 and 6.1.1.4'
H H 0.0000 0.0000 'International Tables Vol C Tables 4.2.6.8 and 6.1.1.4'
Li Li 0.0008 0.0003 'International Tables Vol C Tables 4.2.6.8 and 6.1.1.4'
N N 0.0311 0.0180 'International Tables Vol C Tables 4.2.6.8 and 6.1.1.4'

loop_
_geom_angle_atom_site_label_1
_geom_angle_atom_site_label_2
_geom_angle_atom_site_label_3
_geom_angle
_geom_angle_site_symmetry_1
_geom_angle_site_symmetry_3
C2 N1 C11 130.67(9) . .
C2 N1 C1 111.66(8) . .
C11 N1 C1 117.18(8) . .
C3 N2 C31 126.26(9) . .
C3 N2 C1 110.81(8) . .
C31 N2 C1 122.03(8) . .
C1 N3 Li 162.74(10) . .
C1 N3 Li 120.45(9) . 3
Li N3 Li 76.74(9) . 3
N3 C1 N2 131.70(9) . .
N3 C1 N1 127.51(9) . .
N2 C1 N1 100.79(8) . .
C3 C2 N1 107.85(9) . .
C2 C3 N2 108.84(9) . .
C16 C11 C12 122.10(10) . .
C16 C11 N1 118.89(10) . .
C12 C11 N1 118.42(9) . .
C16 C11 Li 89.55(8) . 3
C12 C11 Li 74.15(8) . 3
N1 C11 Li 99.12(7) . 3
C13 C12 C11 117.73(11) . .
C13 C12 C17 120.50(11) . .
C11 C12 C17 121.77(10) . .
C13 C12 Li 86.02(8) . 3
C11 C12 Li 74.74(8) . 3
C17 C12 Li 109.37(9) . 3
C14 C13 C12 120.93(13) . .
C13 C14 C15 120.28(12) . .
C14 C15 C16 121.43(13) . .
C15 C16 C11 117.44(12) . .
C15 C16 C20 120.81(12) . .
C11 C16 C20 121.74(11) . .
C12 C17 C19 110.59(11) . .
C12 C17 C18 112.78(12) . .
C19 C17 C18 110.14(13) . .
C16 C20 C21 112.46(13) . .
C16 C20 C22 111.03(12) . .
C21 C20 C22 111.25(14) . .
C32 C31 C36 121.76(10) . .
C32 C31 N2 118.92(9) . .
C36 C31 N2 119.30(9) . .
C33 C32 C31 118.16(11) . .
C33 C32 C37 120.09(11) . .
C31 C32 C37 121.74(10) . .
C34 C33 C32 120.87(12) . .
C33 C34 C35 120.34(12) . .
C34 C35 C36 121.19(11) . .
C35 C36 C31 117.64(11) . .
C35 C36 C40 121.93(11) . .
C31 C36 C40 120.43(10) . .
C32 C37 C38 111.00(12) . .
C32 C37 C39 111.37(11) . .
C38 C37 C39 110.82(12) . .
C36 C40 C41 110.57(11) . .
C36 C40 C42 113.27(11) . .
C41 C40 C42 109.85(11) . .
N3 Li N3 103.25(9) . 3
N3 Li Li 54.10(8) . 3
N3 Li Li 49.16(7) 3 3
N3 Li C12 149.85(12) . 3
N3 Li C12 92.68(8) 3 3
Li Li C12 135.31(13) 3 3
N3 Li C11 178.50(11) . 3
N3 Li C11 75.27(7) 3 3
Li Li C11 124.42(12) 3 3
C12 Li C11 31.11(4) 3 3

loop_
_geom_bond_atom_site_label_1
_geom_bond_atom_site_label_2
_geom_bond_distance
_geom_bond_site_symmetry_2
N1 C2 1.3810(13) .
N1 C11 1.4197(13) .
N1 C1 1.4365(13) .
N2 C3 1.3899(13) .
N2 C31 1.4267(13) .
N2 C1 1.4305(12) .
N3 C1 1.2425(14) .
N3 Li 1.853(2) .
N3 Li 1.984(2) 3
C2 C3 1.3365(16) .
C11 C16 1.4020(16) .
C11 C12 1.4051(16) .
C11 Li 2.624(2) 3
C12 C13 1.3953(16) .
C12 C17 1.5157(17) .
C12 Li 2.616(2) 3
C13 C14 1.378(2) .
C14 C15 1.378(2) .
C15 C16 1.3923(18) .
C16 C20 1.5192(19) .
C17 C19 1.5161(19) .
C17 C18 1.522(2) .
C20 C21 1.522(2) .
C20 C22 1.528(2) .
C31 C32 1.3968(16) .
C31 C36 1.4063(15) .
C32 C33 1.3949(17) .
C32 C37 1.5176(16) .
C33 C34 1.3765(19) .
C34 C35 1.379(2) .
C35 C36 1.3939(17) .
C36 C40 1.5179(17) .
C37 C38 1.520(2) .
C37 C39 1.525(2) .
C40 C41 1.5255(19) .
C40 C42 1.5301(17) .
Li N3 1.984(2) 3
Li Li 2.385(4) 3
Li C12 2.616(2) 3
Li C11 2.624(2) 3

loop_
_geom_torsion_atom_site_label_1
_geom_torsion_atom_site_label_2
_geom_torsion_atom_site_label_3
_geom_torsion_atom_site_label_4
_geom_torsion
_geom_torsion_site_symmetry_1
_geom_torsion_site_symmetry_4
Li N3 C1 N2 -8.3(4) . .
Li N3 C1 N2 177.26(11) 3 .
Li N3 C1 N1 172.6(3) . .
Li N3 C1 N1 -1.93(17) 3 .
C3 N2 C1 N3 178.73(12) . .
C31 N2 C1 N3 8.96(17) . .
C3 N2 C1 N1 -1.93(10) . .
C31 N2 C1 N1 -171.70(8) . .
C2 N1 C1 N3 -179.57(11) . .
C11 N1 C1 N3 7.56(16) . .
C2 N1 C1 N2 1.05(11) . .
C11 N1 C1 N2 -171.82(8) . .
C11 N1 C2 C3 171.84(11) . .
C1 N1 C2 C3 0.21(13) . .
N1 C2 C3 N2 -1.46(13) . .
C31 N2 C3 C2 171.45(10) . .
C1 N2 C3 C2 2.21(13) . .
C2 N1 C11 C16 -83.66(14) . .
C1 N1 C11 C16 87.59(12) . .
C2 N1 C11 C12 104.94(13) . .
C1 N1 C11 C12 -83.82(12) . .
C2 N1 C11 Li -178.22(11) . 3
C1 N1 C11 Li -6.98(11) . 3
C16 C11 C12 C13 -2.17(16) . .
N1 C11 C12 C13 168.94(10) . .
Li C11 C12 C13 77.01(11) 3 .
C16 C11 C12 C17 177.20(10) . .
N1 C11 C12 C17 -11.68(15) . .
Li C11 C12 C17 -103.61(11) 3 .
C16 C11 C12 Li -79.18(11) . 3
N1 C11 C12 Li 91.93(10) . 3
C11 C12 C13 C14 1.40(18) . .
C17 C12 C13 C14 -177.98(12) . .
Li C12 C13 C14 71.85(14) 3 .
C12 C13 C14 C15 1.2(2) . .
C13 C14 C15 C16 -3.2(2) . .
C14 C15 C16 C11 2.4(2) . .
C14 C15 C16 C20 -176.82(14) . .
C12 C11 C16 C15 0.29(17) . .
N1 C11 C16 C15 -170.79(11) . .
Li C11 C16 C15 -70.61(12) 3 .
C12 C11 C16 C20 179.55(11) . .
N1 C11 C16 C20 8.48(16) . .
Li C11 C16 C20 108.66(12) 3 .
C13 C12 C17 C19 66.19(16) . .
C11 C12 C17 C19 -113.16(13) . .
Li C12 C17 C19 163.18(11) 3 .
C13 C12 C17 C18 -57.64(16) . .
C11 C12 C17 C18 123.01(14) . .
Li C12 C17 C18 39.35(14) 3 .
C15 C16 C20 C21 51.56(19) . .
C11 C16 C20 C21 -127.67(14) . .
C15 C16 C20 C22 -73.83(18) . .
C11 C16 C20 C22 106.93(15) . .
C3 N2 C31 C32 -91.39(13) . .
C1 N2 C31 C32 76.73(13) . .
C3 N2 C31 C36 89.72(13) . .
C1 N2 C31 C36 -102.16(11) . .
C36 C31 C32 C33 2.19(17) . .
N2 C31 C32 C33 -176.67(10) . .
C36 C31 C32 C37 -177.78(11) . .
N2 C31 C32 C37 3.36(16) . .
C31 C32 C33 C34 -0.94(19) . .
C37 C32 C33 C34 179.03(12) . .
C32 C33 C34 C35 -0.9(2) . .
C33 C34 C35 C36 1.5(2) . .
C34 C35 C36 C31 -0.28(18) . .
C34 C35 C36 C40 178.55(12) . .
C32 C31 C36 C35 -1.58(16) . .
N2 C31 C36 C35 177.27(10) . .
C32 C31 C36 C40 179.57(10) . .
N2 C31 C36 C40 -1.58(15) . .
C33 C32 C37 C38 66.69(16) . .
C31 C32 C37 C38 -113.34(13) . .
C33 C32 C37 C39 -57.31(16) . .
C31 C32 C37 C39 122.66(13) . .
C35 C36 C40 C41 -99.13(14) . .
C31 C36 C40 C41 79.67(14) . .
C35 C36 C40 C42 24.66(17) . .
C31 C36 C40 C42 -156.54(11) . .
C1 N3 Li N3 -175.1(3) . 3
Li N3 Li N3 0.0 3 3
C1 N3 Li Li -175.1(3) . 3
C1 N3 Li C12 64.8(5) . 3
Li N3 Li C12 -120.1(3) 3 3
C1 N3 Li C11 -166(5) . 3
Li N3 Li C11 9(5) 3 3
